data_1550739
loop_
_publ_author_name
'Pan, Bingxin'
'Peng, Xu'
'Wang, Yifan'
'An, Qi'
'Zhang, Xu'
'Zhang, Yuexing'
'Teets, Thomas S.'
'Zeng, Ming-Hua'

_publ_section_title
;
 Tracking Pyrolysis Process of a 3-MeOsalophen-ligand based Co2 Complex
 for Promoted Oxygen Evolution Reaction
;
_journal_name_full 'Chemical Science'
_journal_paper_doi 10.1039/C9SC00505F
_journal_year 2019
_chemical_formula_moiety 'C23 H21 Cl3 Co2 N2 O6'
_chemical_formula_sum 'C23 H21 Cl3 Co2 N2 O6'
_chemical_formula_weight 645.63
_chemical_name_systematic PBX
_space_group_crystal_system monoclinic
_space_group_IT_number 14
_space_group_name_Hall '-P 2ybc'
_space_group_name_H-M_alt 'P 1 21/c 1'
_symmetry_space_group_name_Hall '-P 2ybc'
_symmetry_space_group_name_H-M 'P 1 21/c 1'
_atom_sites_solution_hydrogens geom
_atom_sites_solution_primary direct
_audit_creation_date 2018-12-01
_audit_creation_method
;
Olex2 1.2
(compiled 2018.05.29 svn.r3508 for OlexSys, GUI svn.r5506)
;
_audit_update_record
;
2018-12-04 deposited with the CCDC.    2019-03-11 downloaded from the CCDC.
;
_cell_angle_alpha 90
_cell_angle_beta 91.371(3)
_cell_angle_gamma 90
_cell_formula_units_Z 4
_cell_length_a 14.9719(4)
_cell_length_b 7.6746(3)
_cell_length_c 24.3948(6)
_cell_measurement_reflns_used 6093
_cell_measurement_temperature 293
_cell_measurement_theta_max 75.6140
_cell_measurement_theta_min 2.9410
_cell_volume 2802.24(15)
_computing_cell_refinement 'CrysAlisPro 1.171.39.34b (Rigaku OD, 2017)'
_computing_data_collection 'CrysAlisPro 1.171.39.34b (Rigaku OD, 2017)'
_computing_data_reduction 'CrysAlisPro 1.171.39.34b (Rigaku OD, 2017)'
_computing_molecular_graphics 'Olex2 (Dolomanov et al., 2009)'
_computing_publication_material 'Olex2 (Dolomanov et al., 2009)'
_computing_structure_refinement 'ShelXL (Sheldrick, 2015)'
_computing_structure_solution 'ShelXS (Sheldrick, 2008)'
_diffrn_ambient_temperature 293.0
_diffrn_detector 'CCD plate'
_diffrn_detector_type HyPix
_diffrn_measured_fraction_theta_full 0.985
_diffrn_measured_fraction_theta_max 0.985
_diffrn_measurement_details
;
List of Runs (angles in degrees, time in seconds):

  # Type    Start    End  Width  t~exp~   \w     \q     \k     \f   Frames
#--------------------------------------------------------------------------
  1  \w    -64.00  24.00   0.50    0.66    --  -43.80  59.00  99.00  176
  2  \w    -42.00 -16.00   0.50    2.66    --  -90.25 125.00 120.00   52
  3  \w    -93.00 -68.00   0.50    2.66    --  -90.25 125.00 120.00   50
  4  \w   -102.00 -63.00   0.50    2.66    --  -90.25  59.00  99.00   78
  5  \w   -117.00 -22.00   0.50    0.66    --  -43.80 -59.00 -40.00  190
  6  \w   -132.00 -86.00   0.50    2.66    --  -90.25 -94.00  60.00   92
  7  \w   -158.00 -68.00   0.50    2.66    --  -90.25 -59.00 -40.00  180
  8  \w     62.00 101.00   0.50    0.66    --   43.80 178.00-120.00   78
  9  \w     98.00 136.00   0.50    2.66    --  111.75 125.00-150.00   76
 10  \w    141.00 177.00   0.50    2.66    --  111.75 125.00-150.00   72
 11  \w     89.00 178.00   0.50    2.66    --  111.75  61.00  30.00  178
 12  \w    147.00 175.00   0.50    2.66    --  111.75  59.00  99.00   56
 13  \w    119.00 144.00   0.50    2.66    --  111.75  59.00  99.00   50
 14  \w     92.00 170.00   0.50    2.66    --  111.75 125.00 -60.00  156
 15  \w     62.00 134.00   0.50    2.66    --  111.75 -59.00 -40.00  144
 16  \w     89.00 120.00   0.50    2.66    --  111.75-125.00-180.00   62
 17  \w     56.00 107.00   0.50    2.66    --  111.75 -94.00-120.00  102
 18  \w     38.00  67.00   0.50    2.66    --  111.75-125.00-180.00   58
 19  \w     39.00 110.00   0.50    2.66    --  111.75-125.00  30.00  142
;
_diffrn_measurement_device 'four-circle diffractometer'
_diffrn_measurement_device_type 'XtaLAB Synergy, Dualflex, HyPix'
_diffrn_measurement_method '\w scans'
_diffrn_orient_matrix_type 'CrysAlisPro convention (1999,Acta A55,543-557)'
_diffrn_orient_matrix_UB_11 -0.0741153000
_diffrn_orient_matrix_UB_12 -0.1249484000
_diffrn_orient_matrix_UB_13 0.0182930000
_diffrn_orient_matrix_UB_21 0.0629866000
_diffrn_orient_matrix_UB_22 -0.0726207000
_diffrn_orient_matrix_UB_23 0.0453411000
_diffrn_orient_matrix_UB_31 -0.0335529000
_diffrn_orient_matrix_UB_32 0.1394255000
_diffrn_orient_matrix_UB_33 0.0399978000
_diffrn_radiation_monochromator mirror
_diffrn_radiation_probe x-ray
_diffrn_radiation_type CuK\a
_diffrn_radiation_wavelength 1.54184
_diffrn_reflns_av_R_equivalents 0.0483
_diffrn_reflns_av_unetI/netI 0.0423
_diffrn_reflns_Laue_measured_fraction_full 0.985
_diffrn_reflns_Laue_measured_fraction_max 0.985
_diffrn_reflns_limit_h_max 17
_diffrn_reflns_limit_h_min -17
_diffrn_reflns_limit_k_max 9
_diffrn_reflns_limit_k_min -7
_diffrn_reflns_limit_l_max 29
_diffrn_reflns_limit_l_min -27
_diffrn_reflns_number 15871
_diffrn_reflns_point_group_measured_fraction_full 0.985
_diffrn_reflns_point_group_measured_fraction_max 0.985
_diffrn_reflns_theta_full 67.064
_diffrn_reflns_theta_max 67.064
_diffrn_reflns_theta_min 2.952
_diffrn_source 'micro-focus sealed X-ray tube'
_diffrn_source_type 'PhotonJet (Cu) X-ray Source'
_exptl_absorpt_coefficient_mu 12.243
_exptl_absorpt_correction_T_max 1.00000
_exptl_absorpt_correction_T_min 0.22655
_exptl_absorpt_correction_type multi-scan
_exptl_absorpt_process_details
;
CrysAlisPro 1.171.39.34b (Rigaku Oxford Diffraction, 2017)
Empirical absorption correction using spherical harmonics,
 implemented in SCALE3 ABSPACK scaling algorithm.
;
_exptl_crystal_colour 'metallic reddish red'
_exptl_crystal_colour_lustre metallic
_exptl_crystal_colour_modifier reddish
_exptl_crystal_colour_primary red
_exptl_crystal_density_diffrn 1.530
_exptl_crystal_description block
_exptl_crystal_F_000 1304
_exptl_crystal_preparation 'Solvothermal synthesis'
_exptl_crystal_size_max 0.15
_exptl_crystal_size_mid 0.12
_exptl_crystal_size_min 0.1
_refine_diff_density_max 0.760
_refine_diff_density_min -1.101
_refine_diff_density_rms 0.145
_refine_ls_extinction_method none
_refine_ls_goodness_of_fit_ref 1.041
_refine_ls_hydrogen_treatment constr
_refine_ls_matrix_type full
_refine_ls_number_parameters 338
_refine_ls_number_reflns 4922
_refine_ls_number_restraints 19
_refine_ls_restrained_S_all 1.039
_refine_ls_R_factor_all 0.0972
_refine_ls_R_factor_gt 0.0854
_refine_ls_shift/su_max 0.000
_refine_ls_shift/su_mean 0.000
_refine_ls_structure_factor_coef Fsqd
_refine_ls_weighting_details 'w=1/[\s^2^(Fo^2^)+(0.2000P)^2^] where P=(Fo^2^+2Fc^2^)/3'
_refine_ls_weighting_scheme calc
_refine_ls_wR_factor_gt 0.2390
_refine_ls_wR_factor_ref 0.2561
_reflns_Friedel_coverage 0.000
_reflns_number_gt 3806
_reflns_number_total 4922
_reflns_threshold_expression 'I > 2\s(I)'
_cod_data_source_file c9sc00505f2.cif
_cod_data_source_block 1
_cod_database_code 1550739
_shelx_shelxl_version_number 2018/1
_chemical_oxdiff_formula 'C H N O Co Cl'
_shelx_space_group_comment
;
The symmetry employed for this shelxl refinement is uniquely defined
by the following loop, which should always be used as a source of
symmetry information in preference to the above space-group names.
They are only intended as comments.
;
_reflns_odcompleteness_completeness 98.26
_reflns_odcompleteness_iscentric 1
_reflns_odcompleteness_theta 66.97
_olex2_refinement_description
;
1. Fixed Uiso
 At 1.2 times of:
  All C(H) groups
 At 1.5 times of:
  All C(H,H,H) groups
2. Rigid bond restraints
 C24, O5
 with sigma for 1-2 distances of 0.01 and sigma for 1-3 distances of 0.01
3. Uiso/Uaniso restraints and constraints
C24 \\sim O5: within 2A with sigma of 0.04 and sigma for terminal atoms of 0.08
Uanis(C24) \\sim Ueq, Uanis(O5) \\sim Ueq: with sigma of 0.1 and sigma for
terminal atoms of 0.2
4. Others
 Fixed Sof: C23(0.5) H23a(0.5) H23b(0.5) H23c(0.5) C24(0.5) H24a(0.5)
 H24b(0.5) H24c(0.5)
5.a Aromatic/amide H refined with riding coordinates:
 C4(H4), C5(H5), C6(H6), C8(H8), C10(H10), C11(H11), C12(H12), C13(H13),
 C15(H15), C17(H17), C18(H18), C19(H19)
5.b Idealised Me refined as rotating group:
 C1(H1a,H1b,H1c), C22(H22a,H22b,H22c), C23(H23a,H23b,H23c), C24(H24a,H24b,H24c)
;
_olex2_submission_original_sample_id PBX
_olex2_submission_special_instructions 'No special instructions were received'
_oxdiff_exptl_absorpt_empirical_details
;
Empirical correction (ABSPACK) includes:
- Absorption correction using spherical harmonics
- Frame scaling
;
_oxdiff_exptl_absorpt_empirical_full_max 2.182
_oxdiff_exptl_absorpt_empirical_full_min 0.420

loop_
_space_group_symop_operation_xyz
'x, y, z'
'-x, y+1/2, -z+1/2'
'-x, -y, -z'
'x, -y-1/2, z-1/2'

loop_
_atom_site_label
_atom_site_type_symbol
_atom_site_fract_x
_atom_site_fract_y
_atom_site_fract_z
_atom_site_U_iso_or_equiv
_atom_site_adp_type
_atom_site_occupancy
_atom_site_site_symmetry_order
_atom_site_calc_flag
_atom_site_refinement_flags_posn
_atom_site_refinement_flags_adp
_atom_site_refinement_flags_occupancy
Co1 Co 0.61763(5) 0.37715(11) 0.62351(3) 0.0507(3) Uani 1 1 d . . .
Cl1 Cl 0.57374(10) 0.1273(2) 0.66480(5) 0.0640(4) Uani 1 1 d . . .
O1 O 0.7253(3) 0.3786(5) 0.66633(14) 0.0610(10) Uani 1 1 d . . .
N1 N 0.5489(3) 0.5072(6) 0.67227(17) 0.0586(11) Uani 1 1 d . . .
C1 C 0.9721(7) 0.3620(14) 0.7334(5) 0.131(4) Uani 1 1 d . . .
H1A H 1.010192 0.295901 0.710084 0.196 Uiso 1 1 calc GR . .
H1B H 0.972163 0.310310 0.769231 0.196 Uiso 1 1 calc GR . .
H1C H 0.993743 0.479565 0.736096 0.196 Uiso 1 1 calc GR . .
Co2 Co 0.81946(7) 0.23135(16) 0.61372(5) 0.0780(4) Uani 1 1 d . . .
Cl2 Cl 0.65800(10) 0.6291(2) 0.58174(6) 0.0663(4) Uani 1 1 d . . .
O2 O 0.6905(2) 0.2483(5) 0.57608(13) 0.0571(9) Uani 1 1 d . . .
N2 N 0.5136(3) 0.3685(6) 0.57877(16) 0.0510(10) Uani 1 1 d . . .
C2 C 0.7362(4) 0.4588(7) 0.71324(19) 0.0543(12) Uani 1 1 d . . .
Cl3 Cl 0.96750(12) 0.1395(3) 0.61325(8) 0.0989(7) Uani 1 1 d . . .
O3 O 0.8825(3) 0.3626(6) 0.7106(2) 0.0780(13) Uani 1 1 d . . .
C3 C 0.8218(4) 0.4557(8) 0.7390(2) 0.0649(14) Uani 1 1 d . . .
O4 O 0.8090(3) 0.0735(7) 0.52438(19) 0.0840(14) Uani 1 1 d . . .
C4 C 0.8391(5) 0.5393(9) 0.7877(2) 0.0709(16) Uani 1 1 d . . .
H4 H 0.895593 0.532051 0.804305 0.085 Uiso 1 1 calc R . .
O5 O 0.8470(3) 0.4722(8) 0.5780(2) 0.0921(15) Uani 1 1 d . U .
C5 C 0.7716(5) 0.6356(9) 0.8125(3) 0.0768(19) Uani 1 1 d . . .
H5 H 0.784091 0.695489 0.844939 0.092 Uiso 1 1 calc R . .
O6 O 0.7735(4) 0.0079(7) 0.6502(3) 0.0960(16) Uani 1 1 d . . .
C6 C 0.6882(5) 0.6423(9) 0.7896(2) 0.0732(17) Uani 1 1 d . . .
H6 H 0.643576 0.704886 0.806673 0.088 Uiso 1 1 calc R . .
C7 C 0.6688(4) 0.5537(9) 0.7394(2) 0.0610(13) Uani 1 1 d . . .
C8 C 0.5795(4) 0.5705(9) 0.7179(2) 0.0633(14) Uani 1 1 d . . .
H8 H 0.539675 0.633225 0.738861 0.076 Uiso 1 1 calc R . .
C9 C 0.4598(4) 0.5282(8) 0.6547(2) 0.0586(13) Uani 1 1 d . . .
C10 C 0.3917(5) 0.6136(9) 0.6828(3) 0.0718(17) Uani 1 1 d . . .
H10 H 0.403746 0.664704 0.716760 0.086 Uiso 1 1 calc R . .
C11 C 0.3070(5) 0.6208(10) 0.6598(3) 0.0788(19) Uani 1 1 d . . .
H11 H 0.261818 0.677138 0.678352 0.095 Uiso 1 1 calc R . .
C12 C 0.2885(4) 0.5467(10) 0.6102(3) 0.0746(17) Uani 1 1 d . . .
H12 H 0.230798 0.553305 0.595401 0.090 Uiso 1 1 calc R . .
C13 C 0.3546(4) 0.4607(8) 0.5810(2) 0.0620(14) Uani 1 1 d . . .
H13 H 0.341393 0.409847 0.547187 0.074 Uiso 1 1 calc R . .
C14 C 0.4392(4) 0.4531(8) 0.6035(2) 0.0556(12) Uani 1 1 d . . .
C15 C 0.5078(3) 0.2938(7) 0.53165(18) 0.0503(11) Uani 1 1 d . . .
H15 H 0.452839 0.299360 0.513117 0.060 Uiso 1 1 calc R . .
C16 C 0.5778(4) 0.2032(7) 0.5052(2) 0.0549(12) Uani 1 1 d . . .
C17 C 0.5576(4) 0.1304(7) 0.4534(2) 0.0598(13) Uani 1 1 d . . .
H17 H 0.500912 0.146369 0.437794 0.072 Uiso 1 1 calc R . .
C18 C 0.6195(4) 0.0367(9) 0.4256(2) 0.0683(15) Uani 1 1 d . . .
H18 H 0.604655 -0.012533 0.391807 0.082 Uiso 1 1 calc R . .
C19 C 0.7052(5) 0.0154(9) 0.4484(3) 0.0757(17) Uani 1 1 d . . .
H19 H 0.747852 -0.046698 0.429380 0.091 Uiso 1 1 calc R . .
C20 C 0.7265(4) 0.0856(8) 0.4985(2) 0.0638(14) Uani 1 1 d . . .
C21 C 0.6639(4) 0.1838(7) 0.5285(2) 0.0530(11) Uani 1 1 d . . .
C22 C 0.8712(7) -0.0430(19) 0.5004(5) 0.153(5) Uani 1 1 d . . .
H22A H 0.899115 0.013364 0.470160 0.230 Uiso 1 1 calc GR . .
H22B H 0.840422 -0.145453 0.487640 0.230 Uiso 1 1 calc GR . .
H22C H 0.915980 -0.075222 0.527381 0.230 Uiso 1 1 calc GR . .
C23 C 0.8067(9) -0.0853(19) 0.6927(7) 0.091(5) Uani 0.5 1 d . . P
H23A H 0.840307 -0.182170 0.679225 0.136 Uiso 0.5 1 calc GR . P
H23B H 0.758515 -0.127567 0.714303 0.136 Uiso 0.5 1 calc GR . P
H23C H 0.845103 -0.012655 0.715031 0.136 Uiso 0.5 1 calc GR . P
C24 C 0.8805(17) 0.466(3) 0.5241(9) 0.131(7) Uani 0.5 1 d . U P
H24A H 0.834551 0.501702 0.498316 0.196 Uiso 0.5 1 calc GR . P
H24B H 0.898715 0.349100 0.515842 0.196 Uiso 0.5 1 calc GR . P
H24C H 0.930782 0.542846 0.521547 0.196 Uiso 0.5 1 calc GR . P

loop_
_atom_site_aniso_label
_atom_site_aniso_U_11
_atom_site_aniso_U_22
_atom_site_aniso_U_33
_atom_site_aniso_U_23
_atom_site_aniso_U_13
_atom_site_aniso_U_12
Co1 0.0484(5) 0.0738(6) 0.0298(4) 0.0003(3) 0.0002(3) 0.0053(4)
Cl1 0.0615(8) 0.0834(10) 0.0471(7) 0.0113(6) 0.0019(5) -0.0003(6)
O1 0.054(2) 0.093(3) 0.0354(18) -0.0004(16) -0.0049(14) 0.0023(18)
N1 0.061(3) 0.078(3) 0.037(2) -0.0018(19) 0.0062(17) 0.000(2)
C1 0.083(6) 0.139(8) 0.168(10) -0.061(7) -0.058(6) 0.049(5)
Co2 0.0509(6) 0.1006(8) 0.0826(8) 0.0223(6) 0.0007(5) 0.0088(5)
Cl2 0.0612(8) 0.0808(10) 0.0567(8) 0.0115(6) -0.0016(6) -0.0004(6)
O2 0.0523(19) 0.085(3) 0.0337(17) -0.0018(16) 0.0003(13) 0.0101(17)
N2 0.044(2) 0.077(3) 0.032(2) 0.0015(17) -0.0031(15) 0.0006(18)
C2 0.059(3) 0.069(3) 0.034(2) 0.004(2) -0.001(2) -0.011(2)
Cl3 0.0568(9) 0.1521(19) 0.0873(12) -0.0106(11) -0.0059(8) 0.0259(10)
O3 0.063(3) 0.091(3) 0.078(3) -0.013(2) -0.019(2) 0.003(2)
C3 0.070(4) 0.072(4) 0.052(3) 0.007(3) -0.008(2) 0.000(3)
O4 0.060(2) 0.130(4) 0.062(3) -0.017(3) 0.0021(19) 0.029(3)
C4 0.075(4) 0.082(4) 0.054(3) 0.009(3) -0.015(3) -0.014(3)
O5 0.059(2) 0.120(4) 0.098(4) 0.029(3) 0.011(2) 0.006(3)
C5 0.093(5) 0.094(5) 0.044(3) 0.003(3) -0.010(3) -0.026(4)
O6 0.072(3) 0.104(4) 0.112(4) 0.033(3) -0.002(3) 0.004(3)
C6 0.088(4) 0.092(5) 0.040(3) -0.003(3) 0.005(3) -0.013(3)
C7 0.069(3) 0.080(4) 0.034(2) 0.001(2) 0.004(2) -0.003(3)
C8 0.067(3) 0.086(4) 0.038(3) -0.006(2) 0.009(2) 0.005(3)
C9 0.058(3) 0.077(4) 0.042(3) 0.000(2) 0.007(2) 0.005(3)
C10 0.068(4) 0.096(5) 0.051(3) -0.007(3) 0.009(3) 0.016(3)
C11 0.063(4) 0.108(5) 0.066(4) -0.004(3) 0.013(3) 0.027(3)
C12 0.055(3) 0.105(5) 0.063(4) 0.005(3) 0.002(3) 0.017(3)
C13 0.052(3) 0.081(4) 0.053(3) -0.003(3) 0.002(2) 0.008(3)
C14 0.051(3) 0.078(3) 0.038(2) 0.004(2) 0.0060(19) 0.001(2)
C15 0.047(2) 0.070(3) 0.034(2) 0.005(2) -0.0011(18) 0.000(2)
C16 0.060(3) 0.069(3) 0.037(2) -0.001(2) 0.001(2) 0.007(2)
C17 0.069(3) 0.071(3) 0.040(3) -0.001(2) 0.001(2) -0.002(3)
C18 0.078(4) 0.084(4) 0.043(3) -0.011(3) 0.006(3) -0.001(3)
C19 0.082(4) 0.090(4) 0.056(3) -0.017(3) 0.016(3) 0.010(3)
C20 0.065(3) 0.078(4) 0.049(3) -0.002(3) 0.009(2) 0.005(3)
C21 0.057(3) 0.064(3) 0.039(2) 0.007(2) 0.011(2) 0.005(2)
C22 0.096(6) 0.234(13) 0.128(8) -0.083(9) -0.019(6) 0.077(8)
C23 0.061(7) 0.092(9) 0.117(12) 0.070(9) -0.040(7) -0.018(7)
C24 0.146(19) 0.138(17) 0.109(12) 0.052(12) 0.032(12) -0.003(14)

loop_
_atom_type_symbol
_atom_type_description
_atom_type_scat_dispersion_real
_atom_type_scat_dispersion_imag
_atom_type_scat_source
C C 0.0181 0.0091 'International Tables Vol C Tables 4.2.6.8 and 6.1.1.4'
H H 0.0000 0.0000 'International Tables Vol C Tables 4.2.6.8 and 6.1.1.4'
Cl Cl 0.3639 0.7018 'International Tables Vol C Tables 4.2.6.8 and 6.1.1.4'
Co Co -2.3653 3.6143 'International Tables Vol C Tables 4.2.6.8 and 6.1.1.4'
N N 0.0311 0.0180 'International Tables Vol C Tables 4.2.6.8 and 6.1.1.4'
O O 0.0492 0.0322 'International Tables Vol C Tables 4.2.6.8 and 6.1.1.4'

loop_
_geom_angle_atom_site_label_1
_geom_angle_atom_site_label_2
_geom_angle_atom_site_label_3
_geom_angle
Cl1 Co1 Cl2 178.59(6)
O1 Co1 Cl1 90.68(13)
O1 Co1 Cl2 90.59(13)
N1 Co1 Cl1 89.96(15)
N1 Co1 O1 96.83(19)
N1 Co1 Cl2 89.27(15)
N1 Co1 O2 177.86(18)
N1 Co1 N2 85.86(19)
O2 Co1 Cl1 90.41(13)
O2 Co1 O1 81.06(16)
O2 Co1 Cl2 90.41(13)
N2 Co1 Cl1 89.04(14)
N2 Co1 O1 177.30(18)
N2 Co1 Cl2 89.73(14)
N2 Co1 O2 96.26(17)
Co1 O1 Co2 102.70(16)
C2 O1 Co1 124.8(4)
C2 O1 Co2 132.4(3)
C8 N1 Co1 124.0(4)
C8 N1 C9 122.6(5)
C9 N1 Co1 113.5(3)
O1 Co2 Cl3 140.35(12)
O2 Co2 O1 68.78(14)
O2 Co2 Cl3 150.87(12)
O5 Co2 O1 85.74(19)
O5 Co2 O2 87.23(18)
O5 Co2 Cl3 93.93(15)
O6 Co2 O1 87.2(2)
O6 Co2 O2 85.88(18)
O6 Co2 Cl3 94.46(16)
O6 Co2 O5 171.6(2)
Co1 O2 Co2 107.46(16)
C21 O2 Co1 124.8(3)
C21 O2 Co2 127.8(3)
C14 N2 Co1 112.4(3)
C15 N2 Co1 124.8(4)
C15 N2 C14 122.7(4)
O1 C2 C3 118.3(5)
O1 C2 C7 124.4(5)
C7 C2 C3 117.3(5)
C3 O3 C1 115.6(6)
O3 C3 C2 113.1(5)
O3 C3 C4 125.0(6)
C4 C3 C2 121.9(6)
C20 O4 C22 116.2(6)
C3 C4 C5 119.9(6)
C24 O5 Co2 115.8(10)
C6 C5 C4 120.5(6)
C23 O6 Co2 130.9(7)
C5 C6 C7 120.2(7)
C2 C7 C6 120.2(6)
C2 C7 C8 123.5(5)
C6 C7 C8 116.3(6)
N1 C8 C7 126.4(5)
N1 C9 C10 126.9(5)
N1 C9 C14 114.5(5)
C14 C9 C10 118.6(5)
C11 C10 C9 119.4(6)
C12 C11 C10 120.9(6)
C11 C12 C13 121.3(6)
C14 C13 C12 118.4(6)
C9 C14 N2 113.7(5)
C13 C14 N2 124.9(5)
C13 C14 C9 121.4(5)
N2 C15 C16 126.0(5)
C17 C16 C15 117.1(5)
C21 C16 C15 123.2(5)
C21 C16 C17 119.8(5)
C18 C17 C16 121.4(6)
C17 C18 C19 119.5(5)
C20 C19 C18 120.2(6)
O4 C20 C21 113.2(5)
C19 C20 O4 124.9(6)
C19 C20 C21 121.8(6)
O2 C21 C16 125.0(5)
O2 C21 C20 117.7(5)
C16 C21 C20 117.3(5)

loop_
_geom_bond_atom_site_label_1
_geom_bond_atom_site_label_2
_geom_bond_distance
Co1 Cl1 2.2705(17)
Co1 O1 1.900(4)
Co1 N1 1.878(4)
Co1 Cl2 2.2742(17)
Co1 O2 1.889(4)
Co1 N2 1.882(4)
O1 Co2 2.235(4)
O1 C2 1.306(6)
N1 C8 1.288(7)
N1 C9 1.401(7)
C1 O3 1.441(9)
Co2 O2 2.122(4)
Co2 Cl3 2.3262(19)
Co2 O5 2.089(5)
Co2 O6 2.058(5)
O2 C21 1.315(6)
N2 C14 1.434(7)
N2 C15 1.286(6)
C2 C3 1.414(8)
C2 C7 1.410(8)
O3 C3 1.359(8)
C3 C4 1.370(9)
O4 C20 1.377(8)
O4 C22 1.427(10)
C4 C5 1.401(11)
O5 C24 1.42(2)
C5 C6 1.357(10)
O6 C23 1.346(12)
C6 C7 1.423(8)
C7 C8 1.431(8)
C9 C10 1.406(8)
C9 C14 1.403(8)
C10 C11 1.376(10)
C11 C12 1.359(10)
C12 C13 1.398(9)
C13 C14 1.369(8)
C15 C16 1.425(8)
C16 C17 1.408(7)
C16 C21 1.404(8)
C17 C18 1.366(9)
C18 C19 1.394(10)
C19 C20 1.366(9)
C20 C21 1.420(8)

loop_
_smtbx_masks_void_nr
_smtbx_masks_void_average_x
_smtbx_masks_void_average_y
_smtbx_masks_void_average_z
_smtbx_masks_void_volume
_smtbx_masks_void_count_electrons
1 0.060 -0.146 0.122 64.9 13.2
2 -0.060 0.146 0.878 64.9 12.7
3 -0.060 0.354 0.378 64.9 12.7
4 0.060 0.646 0.622 64.9 13.3
